data_7245567
loop_
_publ_author_name
'Xiang, Jing'
'Wang, Li-Xin'
'Zhang, Xu'
'Zhu, De-Sheng'
'Wang, Lei'
'Liu, Lu-Lu'
'Leung, Chi-Fai'
'Xiang, Jing'

_publ_section_title
;
 Effect of the dangling aromatic ring on neutral luminescent
 bis(phosphine) Cu(i)/Ag(i) complexes with the asymmetric
 pyridyl-tetrazolate ligands
;
_journal_issue 42
_journal_name_full 'RSC Advances'
_journal_page_first 27267
_journal_page_last 27274
_journal_paper_doi 10.1039/D2RA04684A
_journal_volume 12
_journal_year 2022
_chemical_formula_moiety 'C43 H34 Ag N9 P2'
_chemical_formula_sum 'C43 H34 Ag N9 P2'
_chemical_formula_weight 846.60
_space_group_crystal_system monoclinic
_space_group_IT_number 14
_space_group_name_Hall '-P 2yn'
_space_group_name_H-M_alt 'P 1 21/n 1'
_atom_sites_solution_hydrogens geom
_audit_creation_date 2021-07-27
_audit_creation_method
;
Olex2 1.5-alpha
(compiled 2021.07.19 svn.r715e62df for OlexSys, GUI svn.r6380)
;
_audit_update_record
;
2022-06-11 deposited with the CCDC.	2022-09-13 downloaded from the CCDC.
;
_cell_angle_alpha 90
_cell_angle_beta 92.111(4)
_cell_angle_gamma 90
_cell_formula_units_Z 4
_cell_length_a 19.2853(9)
_cell_length_b 10.8239(4)
_cell_length_c 19.3211(8)
_cell_measurement_reflns_used 3208
_cell_measurement_temperature 100.00(10)
_cell_measurement_theta_max 69.9240
_cell_measurement_theta_min 5.1740
_cell_volume 4030.4(3)
_computing_cell_refinement
;
CrysAlisPro, Agilent Technologies,
Version 1.171.37.35 (release 13-08-2014 CrysAlis171 .NET)
(compiled Aug 13 2014,18:06:01)
;
_computing_data_collection
;
CrysAlisPro, Agilent Technologies,
Version 1.171.37.35 (release 13-08-2014 CrysAlis171 .NET)
(compiled Aug 13 2014,18:06:01)
;
_computing_data_reduction
;
CrysAlisPro, Agilent Technologies,
Version 1.171.37.35 (release 13-08-2014 CrysAlis171 .NET)
(compiled Aug 13 2014,18:06:01)
;
_computing_molecular_graphics 'Olex2 1.5-alpha (Dolomanov et al., 2009)'
_computing_publication_material 'Olex2 1.5-alpha (Dolomanov et al., 2009)'
_computing_structure_refinement 'SHELXL 2018/3 (Sheldrick, 2015)'
_computing_structure_solution
;
Superflip  (Palatinus & Chapuis, 2007;Palatinus & van der Lee, 2008;
Palatinus et al., 2012)
;
_diffrn_ambient_temperature 100.00(10)
_diffrn_detector 'CCD plate'
_diffrn_detector_area_resol_mean 8.1281
_diffrn_detector_type Eos
_diffrn_measured_fraction_theta_full 1.000
_diffrn_measured_fraction_theta_max 0.975
_diffrn_measurement_details
;
#__ type_ start__ end____ width___ exp.time_
  1 omega   -8.00   18.00   1.0000    1.0000
omega____ theta____ kappa____ phi______ frames
    -        0.0000   57.0000   90.0000 26

#__ type_ start__ end____ width___ exp.time_
  2 omega   25.00   63.00   1.0000    1.0000
omega____ theta____ kappa____ phi______ frames
    -        0.0000   57.0000   90.0000 38

#__ type_ start__ end____ width___ exp.time_
  3 omega   86.00  112.00   1.0000    2.5000
omega____ theta____ kappa____ phi______ frames
    -       56.4896  150.0000  -78.0000 26

#__ type_ start__ end____ width___ exp.time_
  4 omega  121.00  148.00   1.0000    2.5000
omega____ theta____ kappa____ phi______ frames
    -      112.9792  178.0000  -60.0000 27

#__ type_ start__ end____ width___ exp.time_
  5 omega  118.00  172.00   1.0000    2.5000
omega____ theta____ kappa____ phi______ frames
    -      112.9792  111.0000 -180.0000 54

#__ type_ start__ end____ width___ exp.time_
  6 omega   87.00  166.00   1.0000    2.5000
omega____ theta____ kappa____ phi______ frames
    -      112.9792   50.0000 -150.0000 79

#__ type_ start__ end____ width___ exp.time_
  7 omega  104.00  136.00   1.0000    2.5000
omega____ theta____ kappa____ phi______ frames
    -      112.9792   63.0000    0.0000 32

#__ type_ start__ end____ width___ exp.time_
  8 omega  143.00  171.00   1.0000    2.5000
omega____ theta____ kappa____ phi______ frames
    -      112.9792   63.0000    0.0000 28

#__ type_ start__ end____ width___ exp.time_
  9 omega   70.00  116.00   1.0000    2.5000
omega____ theta____ kappa____ phi______ frames
    -       56.4896   61.0000  -90.0000 46

#__ type_ start__ end____ width___ exp.time_
 10 omega   51.00   91.00   1.0000    2.5000
omega____ theta____ kappa____ phi______ frames
    -      112.9792  -25.0000 -150.0000 40

#__ type_ start__ end____ width___ exp.time_
 11 omega   55.00  104.00   1.0000    2.5000
omega____ theta____ kappa____ phi______ frames
    -      112.9792  -50.0000 -180.0000 49

#__ type_ start__ end____ width___ exp.time_
 12 omega   59.00  108.00   1.0000    2.5000
omega____ theta____ kappa____ phi______ frames
    -      112.9792 -111.0000  -60.0000 49

#__ type_ start__ end____ width___ exp.time_
 13 omega   72.00  116.00   1.0000    2.5000
omega____ theta____ kappa____ phi______ frames
    -      112.9792 -111.0000   30.0000 44

#__ type_ start__ end____ width___ exp.time_
 14 omega   70.00  102.00   1.0000    2.5000
omega____ theta____ kappa____ phi______ frames
    -      112.9792  -50.0000    0.0000 32

#__ type_ start__ end____ width___ exp.time_
 15 omega   64.00  139.00   1.0000    2.5000
omega____ theta____ kappa____ phi______ frames
    -      112.9792  -77.0000   60.0000 75

#__ type_ start__ end____ width___ exp.time_
 16 omega   64.00   91.00   1.0000    2.5000
omega____ theta____ kappa____ phi______ frames
    -      112.9792  -37.0000   90.0000 27

#__ type_ start__ end____ width___ exp.time_
 17 omega   49.00  172.00   1.0000    2.5000
omega____ theta____ kappa____ phi______ frames
    -      112.9792  -12.0000    0.0000 123

#__ type_ start__ end____ width___ exp.time_
 18 omega   43.00  139.00   1.0000    2.5000
omega____ theta____ kappa____ phi______ frames
    -      112.9792  -63.0000  -90.0000 96

#__ type_ start__ end____ width___ exp.time_
 19 omega   40.00   92.00   1.0000    2.5000
omega____ theta____ kappa____ phi______ frames
    -      112.9792  -37.0000   60.0000 52

#__ type_ start__ end____ width___ exp.time_
 20 omega   27.00   74.00   1.0000    2.5000
omega____ theta____ kappa____ phi______ frames
    -       56.4896 -122.0000   37.0000 47

#__ type_ start__ end____ width___ exp.time_
 21 omega   42.00   92.00   1.0000    2.5000
omega____ theta____ kappa____ phi______ frames
    -      112.9792  -37.0000  -90.0000 50

#__ type_ start__ end____ width___ exp.time_
 22 omega   41.00   83.00   1.0000    2.5000
omega____ theta____ kappa____ phi______ frames
    -      112.9792  -25.0000 -180.0000 42

#__ type_ start__ end____ width___ exp.time_
 23 omega   34.00   60.00   1.0000    2.5000
omega____ theta____ kappa____ phi______ frames
    -       56.4896   61.0000  -90.0000 26

#__ type_ start__ end____ width___ exp.time_
 24 omega  -22.00   69.00   1.0000    1.0000
omega____ theta____ kappa____ phi______ frames
    -        0.0000   57.0000 -180.0000 91

#__ type_ start__ end____ width___ exp.time_
 25 omega   44.00   99.00   1.0000    2.5000
omega____ theta____ kappa____ phi______ frames
    -      112.9792 -111.0000 -120.0000 55

#__ type_ start__ end____ width___ exp.time_
 26 omega   35.00  112.00   1.0000    2.5000
omega____ theta____ kappa____ phi______ frames
    -       56.4896 -125.0000 -180.0000 77

#__ type_ start__ end____ width___ exp.time_
 27 omega  -53.00   12.00   1.0000    2.5000
omega____ theta____ kappa____ phi______ frames
    -      -56.4896   45.0000  120.0000 65

#__ type_ start__ end____ width___ exp.time_
 28 omega  -79.00  -40.00   1.0000    2.5000
omega____ theta____ kappa____ phi______ frames
    -      -56.4896   61.0000  120.0000 39

#__ type_ start__ end____ width___ exp.time_
 29 omega  -81.00   13.00   1.0000    2.5000
omega____ theta____ kappa____ phi______ frames
    -      -56.4896   61.0000  -30.0000 94

#__ type_ start__ end____ width___ exp.time_
 30 omega  -82.00  -34.00   1.0000    1.0000
omega____ theta____ kappa____ phi______ frames
    -        0.0000  178.0000  -90.0000 48

#__ type_ start__ end____ width___ exp.time_
 31 omega -125.00  -32.00   1.0000    2.5000
omega____ theta____ kappa____ phi______ frames
    -      -56.4896  -61.0000 -180.0000 93

#__ type_ start__ end____ width___ exp.time_
 32 omega -130.00  -86.00   1.0000    2.5000
omega____ theta____ kappa____ phi______ frames
    -      -56.4896  -94.0000 -120.0000 44

#__ type_ start__ end____ width___ exp.time_
 33 omega -128.00  -96.00   1.0000    2.5000
omega____ theta____ kappa____ phi______ frames
    -      -56.4896  -94.0000    0.0000 32

#__ type_ start__ end____ width___ exp.time_
 34 omega -127.00  -81.00   1.0000    2.5000
omega____ theta____ kappa____ phi______ frames
    -      -56.4896  -94.0000   90.0000 46
;
_diffrn_measurement_device 'four-circle diffractometer'
_diffrn_measurement_device_type 'Xcalibur, Eos, Gemini'
_diffrn_measurement_method '\w scans'
_diffrn_orient_matrix_UB_11 -0.0671698000
_diffrn_orient_matrix_UB_12 -0.0063796000
_diffrn_orient_matrix_UB_13 -0.0455412000
_diffrn_orient_matrix_UB_21 -0.0433419000
_diffrn_orient_matrix_UB_22 0.0156477000
_diffrn_orient_matrix_UB_23 0.0648699000
_diffrn_orient_matrix_UB_31 0.0017673000
_diffrn_orient_matrix_UB_32 0.1412778000
_diffrn_orient_matrix_UB_33 -0.0091841000
_diffrn_radiation_monochromator graphite
_diffrn_radiation_probe x-ray
_diffrn_radiation_type 'Cu K\a'
_diffrn_radiation_wavelength 1.54184
_diffrn_reflns_av_R_equivalents 0.0853
_diffrn_reflns_av_unetI/netI 0.0909
_diffrn_reflns_Laue_measured_fraction_full 1.000
_diffrn_reflns_Laue_measured_fraction_max 0.975
_diffrn_reflns_limit_h_max 23
_diffrn_reflns_limit_h_min -23
_diffrn_reflns_limit_k_max 13
_diffrn_reflns_limit_k_min -9
_diffrn_reflns_limit_l_max 23
_diffrn_reflns_limit_l_min -23
_diffrn_reflns_number 26014
_diffrn_reflns_point_group_measured_fraction_full 1.000
_diffrn_reflns_point_group_measured_fraction_max 0.975
_diffrn_reflns_theta_full 67.684
_diffrn_reflns_theta_max 72.614
_diffrn_reflns_theta_min 3.180
_diffrn_source 'Enhance (Cu) X-ray Source'
_exptl_absorpt_coefficient_mu 5.102
_exptl_absorpt_correction_T_max 1.00000
_exptl_absorpt_correction_T_min 0.43893
_exptl_absorpt_correction_type multi-scan
_exptl_absorpt_process_details
;
CrysAlisPro, Agilent Technologies,
Version 1.171.37.35 (release 13-08-2014 CrysAlis171 .NET)
(compiled Aug 13 2014,18:06:01)
Empirical absorption correction using spherical harmonics,
 implemented in SCALE3 ABSPACK scaling algorithm.
;
_exptl_crystal_colour white
_exptl_crystal_colour_primary white
_exptl_crystal_density_diffrn 1.395
_exptl_crystal_description block
_exptl_crystal_F_000 1728
_exptl_crystal_recrystallization_method ?edit
_exptl_crystal_size_max 0.1
_exptl_crystal_size_mid 0.1
_exptl_crystal_size_min 0.1
_refine_diff_density_max 0.944
_refine_diff_density_min -0.726
_refine_diff_density_rms 0.110
_refine_ls_extinction_method none
_refine_ls_goodness_of_fit_ref 1.026
_refine_ls_hydrogen_treatment constr
_refine_ls_matrix_type full
_refine_ls_number_parameters 484
_refine_ls_number_reflns 7814
_refine_ls_number_restraints 19
_refine_ls_restrained_S_all 1.029
_refine_ls_R_factor_all 0.1160
_refine_ls_R_factor_gt 0.0660
_refine_ls_shift/su_max 0.000
_refine_ls_shift/su_mean 0.000
_refine_ls_structure_factor_coef Fsqd
_refine_ls_weighting_details 'w=1/[\s^2^(Fo^2^)+(0.0948P)^2^+1.9387P] where P=(Fo^2^+2Fc^2^)/3'
_refine_ls_weighting_scheme calc
_refine_ls_wR_factor_gt 0.1678
_refine_ls_wR_factor_ref 0.2095
_reflns_Friedel_coverage 0.000
_reflns_number_gt 4695
_reflns_number_total 7814
_reflns_threshold_expression 'I > 2\s(I)'
_cod_data_source_file d2ra04684a2.cif
_cod_data_source_block exp_7476
_cod_database_code 7245567
_shelx_shelxl_version_number 2018/3
_shelx_space_group_comment
;
The symmetry employed for this shelxl refinement is uniquely defined
by the following loop, which should always be used as a source of
symmetry information in preference to the above space-group names.
They are only intended as comments.
;
_shelx_estimated_absorpt_t_max 0.629
_shelx_estimated_absorpt_t_min 0.629
_olex2_refinement_description
;
1. Rigid bond restraints
 C34, C23
 with sigma for 1-2 distances of 0.001 and sigma for 1-3 distances of 0.002
2. Uiso/Uaniso restraints and constraints
Uanis(C42) \\sim Ueq: with sigma of 0.01 and sigma for terminal atoms of 0.02
Uanis(C25) \\sim Ueq: with sigma of 0.01 and sigma for terminal atoms of 0.02
Uanis(C43) \\sim Ueq: with sigma of 0.01 and sigma for terminal atoms of 0.02
3.a Aromatic/amide H refined with riding coordinates:
 N8(H8), C1(H1), C3(H3), C8(H8A), C11(H11), C12(H12), C14(H14), C15(H15),
 C16(H16), C17(H17), C18(H18), C19(H19), C1A(H1A), C1B(H1B), C1C(H1C), C21(H21),
  C22(H22), C23(H23), C24(H24), C27(H27), C28(H28), C29(H29), C30(H30),
 C31(H31), C33(H33), C34(H34), C38(H38), C39(H39), C41(H41), C42(H42), C36(H36),
  C35(H35), C40(H40), C43(H43)
3.b Fitted hexagon refined as free rotating group:
 C42(C25,C36,C35,C40,C43)
;
_olex2_submission_special_instructions 'No special instructions were received'

loop_
_space_group_symop_operation_xyz
'x, y, z'
'-x+1/2, y+1/2, -z+1/2'
'-x, -y, -z'
'x-1/2, -y-1/2, z-1/2'

loop_
_atom_site_label
_atom_site_type_symbol
_atom_site_fract_x
_atom_site_fract_y
_atom_site_fract_z
_atom_site_U_iso_or_equiv
_atom_site_adp_type
_atom_site_occupancy
_atom_site_site_symmetry_order
_atom_site_calc_flag
_atom_site_refinement_flags_posn
_atom_site_refinement_flags_adp
_atom_site_refinement_flags_occupancy
_atom_site_disorder_assembly
_atom_site_disorder_group
Ag1 Ag 0.47012(3) 0.21920(5) 0.25589(3) 0.04967(19) Uani 1 1 d . . . . .
P1 P 0.40069(9) 0.25553(16) 0.35565(9) 0.0428(4) Uani 1 1 d . . . . .
P2 P 0.53888(10) 0.03406(18) 0.22854(10) 0.0513(5) Uani 1 1 d . . . . .
N6 N 0.4371(3) 0.2964(6) 0.1483(3) 0.0546(15) Uani 1 1 d . . . . .
N7 N 0.5523(3) 0.3865(6) 0.2213(3) 0.0515(15) Uani 1 1 d . . . . .
N8 N 0.6854(3) 0.6986(6) 0.0710(3) 0.0559(16) Uani 1 1 d . . . . .
H8 H 0.655591 0.677283 0.037459 0.067 Uiso 1 1 calc R U . . .
N9 N 0.3885(3) 0.2688(6) 0.0998(3) 0.0593(17) Uani 1 1 d . . . . .
C10 C 0.5394(3) 0.4314(7) 0.1566(3) 0.0455(16) Uani 1 1 d . . . . .
C1 C 0.5813(3) 0.5193(7) 0.1265(3) 0.0468(16) Uani 1 1 d . . . . .
H1 H 0.570607 0.547823 0.080799 0.056 Uiso 1 1 calc R U . . .
N2 N 0.7684(4) 0.7851(6) 0.1259(4) 0.0634(17) Uani 1 1 d . . . . .
N3 N 0.7380(4) 0.7795(7) 0.0654(4) 0.0652(18) Uani 1 1 d . . . . .
C4 C 0.3397(3) 0.3848(6) 0.3507(3) 0.0409(14) Uani 1 1 d . . . . .
N5 N 0.4010(3) 0.3335(7) 0.0446(3) 0.0669(19) Uani 1 1 d . . . . .
N1 N 0.7378(3) 0.7089(6) 0.1715(3) 0.0602(17) Uani 1 1 d . . . . .
C7 C 0.6392(3) 0.5655(7) 0.1635(3) 0.0466(16) Uani 1 1 d . . . . .
N4 N 0.4569(3) 0.4051(7) 0.0551(3) 0.0668(19) Uani 1 1 d . . . . .
C9 C 0.4779(4) 0.3789(7) 0.1197(3) 0.0498(17) Uani 1 1 d . . . . .
C2 C 0.3471(3) 0.1239(7) 0.3777(3) 0.0459(16) Uani 1 1 d . . . . .
C3 C 0.3119(4) 0.4158(8) 0.2870(4) 0.064(2) Uani 1 1 d . . . . .
H3 H 0.325581 0.372080 0.247081 0.076 Uiso 1 1 calc R U . . .
C5 C 0.6039(4) -0.0115(7) 0.2939(4) 0.0517(17) Uani 1 1 d . . . . .
C6 C 0.6860(4) 0.6565(7) 0.1355(3) 0.0472(16) Uani 1 1 d . . . . .
C8 C 0.6521(4) 0.5184(8) 0.2302(4) 0.059(2) Uani 1 1 d . . . . .
H8A H 0.690642 0.547297 0.257667 0.071 Uiso 1 1 calc R U . . .
C11 C 0.6090(4) 0.4305(8) 0.2555(4) 0.063(2) Uani 1 1 d . . . . .
H11 H 0.619764 0.398303 0.300353 0.076 Uiso 1 1 calc R U . . .
C12 C 0.3353(5) -0.0995(8) 0.3830(6) 0.085(3) Uani 1 1 d . . . . .
H12 H 0.354163 -0.179231 0.375368 0.102 Uiso 1 1 calc R U . . .
C13 C 0.4538(4) 0.2831(7) 0.4338(4) 0.0492(16) Uani 1 1 d . . . . .
C14 C 0.3191(4) 0.4500(7) 0.4085(4) 0.0579(19) Uani 1 1 d . . . . .
H14 H 0.337742 0.428664 0.453119 0.070 Uiso 1 1 calc R U . . .
C15 C 0.2797(4) 0.1326(7) 0.4017(4) 0.0523(17) Uani 1 1 d . . . . .
H15 H 0.259386 0.211628 0.407751 0.063 Uiso 1 1 calc R U . . .
C16 C 0.2700(4) -0.0877(8) 0.4073(4) 0.061(2) Uani 1 1 d . . . . .
H16 H 0.243628 -0.158946 0.417687 0.074 Uiso 1 1 calc R U . . .
C17 C 0.2717(4) 0.5457(7) 0.4017(5) 0.066(2) Uani 1 1 d . . . . .
H17 H 0.258464 0.590595 0.441341 0.079 Uiso 1 1 calc R U . . .
C18 C 0.2642(5) 0.5102(9) 0.2803(5) 0.084(3) Uani 1 1 d . . . . .
H18 H 0.244919 0.530863 0.235881 0.100 Uiso 1 1 calc R U . . .
C19 C 0.2442(5) 0.5751(8) 0.3379(5) 0.073(2) Uani 1 1 d . . . . .
H19 H 0.211307 0.640135 0.332898 0.087 Uiso 1 1 calc R U . . .
C1A C 0.6026(4) 0.0385(8) 0.3592(4) 0.063(2) Uani 1 1 d . . . . .
H1A H 0.568237 0.098140 0.369036 0.076 Uiso 1 1 calc R U . . .
C1B C 0.7034(5) -0.1295(10) 0.3325(5) 0.089(3) Uani 1 1 d . . . . .
H1B H 0.737662 -0.189924 0.323434 0.106 Uiso 1 1 calc R U . . .
C1C C 0.2427(4) 0.0284(8) 0.4165(4) 0.062(2) Uani 1 1 d . . . . .
H1C H 0.197356 0.036495 0.433469 0.074 Uiso 1 1 calc R U . . .
C20 C 0.4851(4) -0.1031(8) 0.2177(5) 0.071(2) Uani 1 1 d . . . . .
C21 C 0.4359(6) 0.2511(10) 0.4992(5) 0.094(4) Uani 1 1 d . . . . .
H21 H 0.393192 0.209162 0.504470 0.113 Uiso 1 1 calc R U . . .
C22 C 0.3745(4) 0.0073(7) 0.3693(5) 0.068(2) Uani 1 1 d . . . . .
H22 H 0.420553 -0.001184 0.354000 0.082 Uiso 1 1 calc R U . . .
C23 C 0.4544(7) -0.3163(11) 0.2373(7) 0.105(4) Uani 1 1 d . U . . .
H23 H 0.464034 -0.393639 0.258851 0.126 Uiso 1 1 calc R U . . .
C24 C 0.6578(5) -0.0938(9) 0.2809(5) 0.079(3) Uani 1 1 d . . . . .
H24 H 0.662521 -0.125344 0.235474 0.095 Uiso 1 1 calc R U . . .
C27 C 0.6506(5) 0.0038(9) 0.4114(5) 0.074(2) Uani 1 1 d . . . . .
H27 H 0.648203 0.038068 0.456487 0.089 Uiso 1 1 calc R U . . .
C28 C 0.7004(5) -0.0790(10) 0.3971(5) 0.082(3) Uani 1 1 d . . . . .
H28 H 0.733593 -0.102283 0.432275 0.099 Uiso 1 1 calc R U . . .
C29 C 0.4761(8) 0.2761(12) 0.5577(6) 0.126(5) Uani 1 1 d . . . . .
H29 H 0.460868 0.256774 0.602616 0.151 Uiso 1 1 calc R U . . .
C30 C 0.5010(6) -0.2175(9) 0.2466(5) 0.088(3) Uani 1 1 d . . . . .
H30 H 0.543237 -0.228880 0.272651 0.106 Uiso 1 1 calc R U . . .
C31 C 0.5174(5) 0.3397(9) 0.4283(5) 0.081(3) Uani 1 1 d . . . . .
H31 H 0.531942 0.363281 0.383800 0.097 Uiso 1 1 calc R U . . .
C33 C 0.5599(6) 0.3628(12) 0.4844(7) 0.106(4) Uani 1 1 d . . . . .
H33 H 0.603552 0.401351 0.478697 0.127 Uiso 1 1 calc R U . . .
C34 C 0.3973(7) -0.3017(13) 0.1987(10) 0.141(6) Uani 1 1 d . U . . .
H34 H 0.369983 -0.371759 0.186089 0.170 Uiso 1 1 calc R U . . .
C38 C 0.5402(7) 0.3311(12) 0.5477(7) 0.115(5) Uani 1 1 d . . . . .
H38 H 0.570562 0.346506 0.586611 0.138 Uiso 1 1 calc R U . . .
C39 C 0.4218(6) -0.0926(11) 0.1879(7) 0.107(4) Uani 1 1 d . . . . .
H39 H 0.406566 -0.012924 0.173332 0.129 Uiso 1 1 calc R U . . .
C41 C 0.3774(7) -0.1908(14) 0.1771(8) 0.127(5) Uani 1 1 d . . . . .
H41 H 0.333232 -0.179129 0.154640 0.153 Uiso 1 1 calc R U . . .
C42 C 0.5636(4) -0.0203(8) 0.0914(4) 0.132(5) Uani 1 1 d G U . . .
H42 H 0.525264 -0.075144 0.093561 0.159 Uiso 1 1 calc R U . . .
C25 C 0.5866(3) 0.0434(7) 0.1503(3) 0.067(2) Uani 1 1 d G U . . .
C36 C 0.6427(4) 0.1237(8) 0.1472(4) 0.146(7) Uani 1 1 d G . . . .
H36 H 0.658406 0.167255 0.187486 0.176 Uiso 1 1 calc R U . . .
C35 C 0.6757(5) 0.1402(9) 0.0852(5) 0.183(9) Uani 1 1 d G . . . .
H35 H 0.714047 0.195022 0.083016 0.219 Uiso 1 1 calc R U . . .
C40 C 0.6527(5) 0.0764(10) 0.0262(3) 0.157(7) Uani 1 1 d G . . . .
H40 H 0.675297 0.087708 -0.016182 0.188 Uiso 1 1 calc R U . . .
C43 C 0.5966(5) -0.0038(9) 0.0294(3) 0.137(5) Uani 1 1 d G U . . .
H43 H 0.580906 -0.047376 -0.010911 0.165 Uiso 1 1 calc R U . . .

loop_
_atom_site_aniso_label
_atom_site_aniso_U_11
_atom_site_aniso_U_22
_atom_site_aniso_U_33
_atom_site_aniso_U_23
_atom_site_aniso_U_13
_atom_site_aniso_U_12
Ag1 0.0551(3) 0.0517(3) 0.0426(3) 0.0066(2) 0.0075(2) 0.0043(2)
P1 0.0431(9) 0.0492(11) 0.0363(8) 0.0040(7) 0.0028(7) 0.0013(7)
P2 0.0478(10) 0.0520(11) 0.0543(11) -0.0089(8) 0.0025(8) 0.0044(8)
N6 0.044(3) 0.072(4) 0.048(3) 0.017(3) -0.001(3) -0.011(3)
N7 0.044(3) 0.066(4) 0.044(3) 0.020(3) -0.008(3) -0.012(3)
N8 0.056(4) 0.064(4) 0.047(3) 0.009(3) -0.003(3) -0.015(3)
N9 0.050(4) 0.080(5) 0.047(3) 0.019(3) -0.009(3) -0.017(3)
C10 0.039(3) 0.061(4) 0.037(3) 0.004(3) -0.001(3) -0.006(3)
C1 0.046(4) 0.059(4) 0.035(3) 0.010(3) -0.003(3) -0.001(3)
N2 0.060(4) 0.067(4) 0.062(4) 0.001(3) -0.002(3) -0.016(3)
N3 0.061(4) 0.076(5) 0.059(4) 0.007(3) -0.003(3) -0.017(4)
C4 0.042(3) 0.040(4) 0.040(3) 0.001(3) 0.000(3) 0.001(3)
N5 0.059(4) 0.088(5) 0.054(4) 0.018(4) -0.006(3) -0.022(4)
N1 0.056(4) 0.078(5) 0.047(3) -0.009(3) -0.001(3) -0.015(3)
C7 0.042(3) 0.054(4) 0.044(4) 0.003(3) 0.000(3) 0.003(3)
N4 0.060(4) 0.087(5) 0.052(4) 0.019(3) -0.009(3) -0.025(4)
C9 0.048(4) 0.060(5) 0.041(4) 0.004(3) -0.001(3) -0.010(3)
C2 0.043(4) 0.053(4) 0.042(4) 0.008(3) 0.001(3) -0.004(3)
C3 0.074(5) 0.067(5) 0.049(4) -0.004(4) -0.002(4) 0.025(4)
C5 0.052(4) 0.054(4) 0.049(4) -0.002(3) 0.004(3) -0.001(3)
C6 0.045(4) 0.058(4) 0.039(4) -0.006(3) 0.003(3) -0.003(3)
C8 0.043(4) 0.094(6) 0.040(4) 0.006(4) -0.005(3) -0.010(4)
C11 0.058(5) 0.082(6) 0.048(4) 0.017(4) -0.004(4) -0.006(4)
C12 0.080(6) 0.047(5) 0.129(9) 0.019(5) 0.018(6) 0.013(4)
C13 0.046(4) 0.052(4) 0.049(4) 0.008(3) -0.005(3) -0.003(3)
C14 0.064(5) 0.060(5) 0.050(4) -0.010(4) -0.003(4) 0.001(4)
C15 0.051(4) 0.052(4) 0.055(4) 0.000(3) -0.001(3) -0.004(3)
C16 0.062(5) 0.056(5) 0.066(5) 0.012(4) 0.006(4) -0.010(4)
C17 0.073(5) 0.048(5) 0.077(6) -0.022(4) 0.017(5) 0.006(4)
C18 0.095(7) 0.090(7) 0.065(6) 0.014(5) -0.008(5) 0.031(6)
C19 0.073(6) 0.054(5) 0.091(7) 0.000(5) 0.006(5) 0.022(4)
C1A 0.065(5) 0.062(5) 0.063(5) -0.015(4) 0.000(4) 0.002(4)
C1B 0.094(7) 0.103(8) 0.069(6) 0.013(6) 0.001(5) 0.033(6)
C1C 0.049(4) 0.071(6) 0.066(5) 0.005(4) 0.007(4) -0.013(4)
C20 0.054(5) 0.060(5) 0.098(7) -0.014(5) -0.019(5) 0.007(4)
C21 0.109(8) 0.103(8) 0.069(6) 0.028(5) -0.034(6) -0.048(6)
C22 0.053(4) 0.052(5) 0.101(7) 0.012(4) 0.016(4) 0.004(4)
C23 0.109(8) 0.082(8) 0.124(10) -0.006(7) 0.004(7) -0.020(7)
C24 0.081(6) 0.095(7) 0.061(5) -0.004(5) 0.002(5) 0.035(5)
C27 0.074(6) 0.089(7) 0.059(5) -0.007(5) -0.003(4) -0.010(5)
C28 0.072(6) 0.103(8) 0.070(6) 0.025(5) -0.016(5) 0.004(5)
C29 0.165(13) 0.142(11) 0.065(7) 0.047(7) -0.052(8) -0.049(10)
C30 0.092(7) 0.076(7) 0.095(8) 0.010(6) -0.013(6) -0.006(6)
C31 0.070(6) 0.096(7) 0.076(6) -0.017(5) 0.003(5) -0.025(5)
C33 0.068(6) 0.122(10) 0.125(10) -0.026(8) -0.019(7) -0.028(6)
C34 0.099(9) 0.087(9) 0.236(19) 0.008(10) -0.022(9) -0.011(8)
C38 0.116(10) 0.108(10) 0.116(10) 0.012(8) -0.067(9) -0.011(8)
C39 0.091(8) 0.082(8) 0.146(11) -0.007(7) -0.028(8) -0.010(6)
C41 0.082(8) 0.136(12) 0.163(14) -0.024(10) -0.015(9) -0.017(8)
C42 0.129(8) 0.168(9) 0.102(7) -0.012(7) 0.012(7) -0.012(7)
C25 0.059(4) 0.091(6) 0.050(4) -0.013(4) -0.001(4) 0.011(4)
C36 0.173(13) 0.189(14) 0.082(8) -0.050(8) 0.068(8) -0.113(11)
C35 0.247(19) 0.155(13) 0.156(13) -0.078(11) 0.139(14) -0.118(13)
C40 0.146(13) 0.26(2) 0.072(8) 0.013(10) 0.057(9) 0.023(13)
C43 0.136(8) 0.171(9) 0.107(8) -0.015(7) 0.023(7) -0.008(8)

loop_
_atom_type_symbol
_atom_type_description
_atom_type_scat_dispersion_real
_atom_type_scat_dispersion_imag
_atom_type_scat_source
C C 0.0181 0.0091 'International Tables Vol C Tables 4.2.6.8 and 6.1.1.4'
H H 0.0000 0.0000 'International Tables Vol C Tables 4.2.6.8 and 6.1.1.4'
Ag Ag 0.1306 4.2820 'International Tables Vol C Tables 4.2.6.8 and 6.1.1.4'
N N 0.0311 0.0180 'International Tables Vol C Tables 4.2.6.8 and 6.1.1.4'
P P 0.2955 0.4335 'International Tables Vol C Tables 4.2.6.8 and 6.1.1.4'

loop_
_geom_angle_atom_site_label_1
_geom_angle_atom_site_label_2
_geom_angle_atom_site_label_3
_geom_angle
_geom_angle_site_symmetry_1
_geom_angle_site_symmetry_3
_geom_angle_publ_flag
P1 Ag1 P2 128.27(7) . . ?
P1 Ag1 N7 117.90(15) . . ?
P2 Ag1 N7 100.29(16) . . ?
N6 Ag1 P1 121.07(16) . . ?
N6 Ag1 P2 103.51(17) . . ?
N6 Ag1 N7 69.84(19) . . ?
C4 P1 Ag1 117.2(2) . . ?
C2 P1 Ag1 113.3(2) . . ?
C2 P1 C4 104.0(3) . . ?
C13 P1 Ag1 112.2(2) . . ?
C13 P1 C4 105.1(3) . . ?
C13 P1 C2 103.9(3) . . ?
C5 P2 Ag1 115.7(2) . . ?
C5 P2 C20 103.6(4) . . ?
C20 P2 Ag1 112.2(3) . . ?
C25 P2 Ag1 115.4(3) . . ?
C25 P2 C5 103.7(3) . . ?
C25 P2 C20 104.9(4) . . ?
N9 N6 Ag1 135.6(4) . . ?
C9 N6 Ag1 118.1(5) . . ?
C9 N6 N9 105.7(6) . . ?
C10 N7 Ag1 114.1(4) . . ?
C11 N7 Ag1 129.3(5) . . ?
C11 N7 C10 116.4(6) . . ?
N3 N8 H8 125.7 . . ?
C6 N8 H8 125.7 . . ?
C6 N8 N3 108.5(6) . . ?
N5 N9 N6 107.9(6) . . ?
N7 C10 C1 122.8(6) . . ?
N7 C10 C9 115.2(6) . . ?
C1 C10 C9 122.0(6) . . ?
C10 C1 H1 120.1 . . ?
C10 C1 C7 119.7(6) . . ?
C7 C1 H1 120.1 . . ?
N3 N2 N1 111.5(6) . . ?
N2 N3 N8 106.0(6) . . ?
C3 C4 P1 117.7(5) . . ?
C3 C4 C14 119.0(7) . . ?
C14 C4 P1 123.3(5) . . ?
N9 N5 N4 111.0(6) . . ?
C6 N1 N2 104.8(6) . . ?
C1 C7 C6 123.1(6) . . ?
C1 C7 C8 117.0(6) . . ?
C8 C7 C6 119.9(6) . . ?
C9 N4 N5 103.6(6) . . ?
N6 C9 C10 122.5(6) . . ?
N6 C9 N4 111.7(6) . . ?
N4 C9 C10 125.8(6) . . ?
C15 C2 P1 124.6(6) . . ?
C22 C2 P1 117.7(5) . . ?
C22 C2 C15 117.8(7) . . ?
C4 C3 H3 119.9 . . ?
C4 C3 C18 120.3(8) . . ?
C18 C3 H3 119.9 . . ?
C1A C5 P2 119.8(6) . . ?
C1A C5 C24 117.0(8) . . ?
C24 C5 P2 123.2(6) . . ?
N8 C6 C7 126.7(6) . . ?
N1 C6 N8 109.2(6) . . ?
N1 C6 C7 124.1(6) . . ?
C7 C8 H8A 120.2 . . ?
C11 C8 C7 119.5(7) . . ?
C11 C8 H8A 120.2 . . ?
N7 C11 C8 124.5(7) . . ?
N7 C11 H11 117.8 . . ?
C8 C11 H11 117.8 . . ?
C16 C12 H12 120.2 . . ?
C16 C12 C22 119.6(8) . . ?
C22 C12 H12 120.2 . . ?
C21 C13 P1 125.0(6) . . ?
C21 C13 C31 116.0(8) . . ?
C31 C13 P1 119.0(6) . . ?
C4 C14 H14 119.7 . . ?
C17 C14 C4 120.7(7) . . ?
C17 C14 H14 119.7 . . ?
C2 C15 H15 119.6 . . ?
C1C C15 C2 120.7(7) . . ?
C1C C15 H15 119.6 . . ?
C12 C16 H16 120.3 . . ?
C12 C16 C1C 119.5(8) . . ?
C1C C16 H16 120.3 . . ?
C14 C17 H17 120.2 . . ?
C19 C17 C14 119.7(7) . . ?
C19 C17 H17 120.2 . . ?
C3 C18 H18 119.8 . . ?
C3 C18 C19 120.5(8) . . ?
C19 C18 H18 119.8 . . ?
C17 C19 C18 119.9(8) . . ?
C17 C19 H19 120.1 . . ?
C18 C19 H19 120.1 . . ?
C5 C1A H1A 119.2 . . ?
C5 C1A C27 121.6(8) . . ?
C27 C1A H1A 119.2 . . ?
C24 C1B H1B 119.8 . . ?
C24 C1B C28 120.5(9) . . ?
C28 C1B H1B 119.8 . . ?
C15 C1C C16 121.3(8) . . ?
C15 C1C H1C 119.3 . . ?
C16 C1C H1C 119.3 . . ?
C30 C20 P2 124.4(7) . . ?
C39 C20 P2 119.2(8) . . ?
C39 C20 C30 115.8(10) . . ?
C13 C21 H21 118.0 . . ?
C13 C21 C29 123.9(10) . . ?
C29 C21 H21 118.0 . . ?
C2 C22 C12 121.0(8) . . ?
C2 C22 H22 119.5 . . ?
C12 C22 H22 119.5 . . ?
C30 C23 H23 120.1 . . ?
C34 C23 H23 120.1 . . ?
C34 C23 C30 119.9(13) . . ?
C5 C24 H24 119.5 . . ?
C1B C24 C5 121.0(9) . . ?
C1B C24 H24 119.5 . . ?
C1A C27 H27 120.3 . . ?
C28 C27 C1A 119.3(9) . . ?
C28 C27 H27 120.3 . . ?
C1B C28 H28 119.8 . . ?
C27 C28 C1B 120.4(9) . . ?
C27 C28 H28 119.8 . . ?
C21 C29 H29 121.7 . . ?
C21 C29 C38 116.6(11) . . ?
C38 C29 H29 121.7 . . ?
C20 C30 C23 119.8(11) . . ?
C20 C30 H30 120.1 . . ?
C23 C30 H30 120.1 . . ?
C13 C31 H31 118.9 . . ?
C33 C31 C13 122.3(10) . . ?
C33 C31 H31 118.9 . . ?
C31 C33 H33 120.0 . . ?
C38 C33 C31 119.9(11) . . ?
C38 C33 H33 120.0 . . ?
C23 C34 H34 119.5 . . ?
C23 C34 C41 121.0(14) . . ?
C41 C34 H34 119.5 . . ?
C29 C38 H38 119.4 . . ?
C33 C38 C29 121.2(11) . . ?
C33 C38 H38 119.4 . . ?
C20 C39 H39 118.2 . . ?
C20 C39 C41 123.6(12) . . ?
C41 C39 H39 118.2 . . ?
C34 C41 C39 118.8(14) . . ?
C34 C41 H41 120.6 . . ?
C39 C41 H41 120.6 . . ?
C25 C42 H42 120.0 . . ?
C25 C42 C43 120.0 . . ?
C43 C42 H42 120.0 . . ?
C42 C25 P2 120.1(4) . . ?
C36 C25 P2 119.6(4) . . ?
C36 C25 C42 120.0 . . ?
C25 C36 H36 120.0 . . ?
C25 C36 C35 120.0 . . ?
C35 C36 H36 120.0 . . ?
C36 C35 H35 120.0 . . ?
C40 C35 C36 120.0 . . ?
C40 C35 H35 120.0 . . ?
C35 C40 H40 120.0 . . ?
C35 C40 C43 120.0 . . ?
C43 C40 H40 120.0 . . ?
C42 C43 H43 120.0 . . ?
C40 C43 C42 120.0 . . ?
C40 C43 H43 120.0 . . ?

loop_
_geom_bond_atom_site_label_1
_geom_bond_atom_site_label_2
_geom_bond_distance
_geom_bond_site_symmetry_2
_geom_bond_publ_flag
Ag1 P1 2.4191(17) . ?
Ag1 P2 2.4709(19) . ?
Ag1 N6 2.308(6) . ?
Ag1 N7 2.513(6) . ?
P1 C4 1.828(7) . ?
P1 C2 1.820(7) . ?
P1 C13 1.817(7) . ?
P2 C5 1.815(8) . ?
P2 C20 1.819(9) . ?
P2 C25 1.801(5) . ?
N6 N9 1.335(8) . ?
N6 C9 1.325(8) . ?
N7 C10 1.355(8) . ?
N7 C11 1.344(9) . ?
N8 H8 0.8800 . ?
N8 N3 1.348(8) . ?
N8 C6 1.327(8) . ?
N9 N5 1.305(8) . ?
C10 C1 1.391(9) . ?
C10 C9 1.475(9) . ?
C1 H1 0.9500 . ?
C1 C7 1.397(9) . ?
N2 N3 1.289(9) . ?
N2 N1 1.358(9) . ?
C4 C3 1.366(9) . ?
C4 C14 1.392(9) . ?
N5 N4 1.337(8) . ?
N1 C6 1.324(9) . ?
C7 C6 1.455(10) . ?
C7 C8 1.399(9) . ?
N4 C9 1.328(9) . ?
C2 C15 1.398(9) . ?
C2 C22 1.380(10) . ?
C3 H3 0.9500 . ?
C3 C18 1.378(11) . ?
C5 C1A 1.373(10) . ?
C5 C24 1.398(10) . ?
C8 H8A 0.9500 . ?
C8 C11 1.366(10) . ?
C11 H11 0.9500 . ?
C12 H12 0.9500 . ?
C12 C16 1.365(11) . ?
C12 C22 1.413(11) . ?
C13 C21 1.365(12) . ?
C13 C31 1.379(11) . ?
C14 H14 0.9500 . ?
C14 C17 1.384(11) . ?
C15 H15 0.9500 . ?
C15 C1C 1.370(10) . ?
C16 H16 0.9500 . ?
C16 C1C 1.376(11) . ?
C17 H17 0.9500 . ?
C17 C19 1.363(12) . ?
C18 H18 0.9500 . ?
C18 C19 1.381(12) . ?
C19 H19 0.9500 . ?
C1A H1A 0.9500 . ?
C1A C27 1.394(12) . ?
C1B H1B 0.9500 . ?
C1B C24 1.361(12) . ?
C1B C28 1.367(13) . ?
C1C H1C 0.9500 . ?
C20 C30 1.387(12) . ?
C20 C39 1.335(13) . ?
C21 H21 0.9500 . ?
C21 C29 1.373(13) . ?
C22 H22 0.9500 . ?
C23 H23 0.9500 . ?
C23 C30 1.404(15) . ?
C23 C34 1.317(17) . ?
C24 H24 0.9500 . ?
C27 H27 0.9500 . ?
C27 C28 1.349(13) . ?
C28 H28 0.9500 . ?
C29 H29 0.9500 . ?
C29 C38 1.392(17) . ?
C30 H30 0.9500 . ?
C31 H31 0.9500 . ?
C31 C33 1.357(13) . ?
C33 H33 0.9500 . ?
C33 C38 1.339(16) . ?
C34 H34 0.9500 . ?
C34 C41 1.323(18) . ?
C38 H38 0.9500 . ?
C39 H39 0.9500 . ?
C39 C41 1.376(15) . ?
C41 H41 0.9500 . ?
C42 H42 0.9500 . ?
C42 C25 1.3900 . ?
C42 C43 1.3900 . ?
C25 C36 1.3900 . ?
C36 H36 0.9500 . ?
C36 C35 1.3900 . ?
C35 H35 0.9500 . ?
C35 C40 1.3900 . ?
C40 H40 0.9500 . ?
C40 C43 1.3900 . ?
C43 H43 0.9500 . ?

loop_
_geom_torsion_atom_site_label_1
_geom_torsion_atom_site_label_2
_geom_torsion_atom_site_label_3
_geom_torsion_atom_site_label_4
_geom_torsion
_geom_torsion_site_symmetry_1
_geom_torsion_site_symmetry_2
_geom_torsion_site_symmetry_3
_geom_torsion_site_symmetry_4
_geom_torsion_publ_flag
Ag1 P1 C4 C3 30.2(7) . . . . ?
Ag1 P1 C4 C14 -151.6(5) . . . . ?
Ag1 P1 C2 C15 -142.3(6) . . . . ?
Ag1 P1 C2 C22 36.7(7) . . . . ?
Ag1 P1 C13 C21 -148.2(8) . . . . ?
Ag1 P1 C13 C31 31.3(8) . . . . ?
Ag1 P2 C5 C1A 13.8(7) . . . . ?
Ag1 P2 C5 C24 -164.3(7) . . . . ?
Ag1 P2 C20 C30 -134.6(8) . . . . ?
Ag1 P2 C20 C39 36.3(11) . . . . ?
Ag1 P2 C25 C42 -105.2(5) . . . . ?
Ag1 P2 C25 C36 68.7(5) . . . . ?
Ag1 N6 N9 N5 -170.7(6) . . . . ?
Ag1 N6 C9 C10 -6.0(10) . . . . ?
Ag1 N6 C9 N4 173.1(5) . . . . ?
Ag1 N7 C10 C1 -176.3(6) . . . . ?
Ag1 N7 C10 C9 2.9(8) . . . . ?
Ag1 N7 C11 C8 176.7(6) . . . . ?
P1 C4 C3 C18 178.2(7) . . . . ?
P1 C4 C14 C17 -178.8(6) . . . . ?
P1 C2 C15 C1C 179.4(6) . . . . ?
P1 C2 C22 C12 -177.8(8) . . . . ?
P1 C13 C21 C29 -178.1(10) . . . . ?
P1 C13 C31 C33 -179.8(9) . . . . ?
P2 C5 C1A C27 178.4(7) . . . . ?
P2 C5 C24 C1B -177.0(8) . . . . ?
P2 C20 C30 C23 177.4(9) . . . . ?
P2 C20 C39 C41 179.7(11) . . . . ?
P2 C25 C36 C35 -174.0(6) . . . . ?
N6 N9 N5 N4 -0.4(10) . . . . ?
N7 C10 C1 C7 -0.5(11) . . . . ?
N7 C10 C9 N6 1.8(11) . . . . ?
N7 C10 C9 N4 -177.1(8) . . . . ?
N9 N6 C9 C10 -178.7(7) . . . . ?
N9 N6 C9 N4 0.3(9) . . . . ?
N9 N5 N4 C9 0.6(10) . . . . ?
C10 N7 C11 C8 1.9(13) . . . . ?
C10 C1 C7 C6 179.4(7) . . . . ?
C10 C1 C7 C8 0.6(11) . . . . ?
C1 C10 C9 N6 -179.0(7) . . . . ?
C1 C10 C9 N4 2.0(12) . . . . ?
C1 C7 C6 N8 -7.2(12) . . . . ?
C1 C7 C6 N1 174.3(7) . . . . ?
C1 C7 C8 C11 0.5(12) . . . . ?
N2 N1 C6 N8 0.2(9) . . . . ?
N2 N1 C6 C7 179.0(7) . . . . ?
N3 N8 C6 N1 0.2(9) . . . . ?
N3 N8 C6 C7 -178.5(7) . . . . ?
N3 N2 N1 C6 -0.6(9) . . . . ?
C4 P1 C2 C15 -14.1(7) . . . . ?
C4 P1 C2 C22 165.0(6) . . . . ?
C4 P1 C13 C21 83.4(9) . . . . ?
C4 P1 C13 C31 -97.0(7) . . . . ?
C4 C3 C18 C19 0.4(15) . . . . ?
C4 C14 C17 C19 1.0(13) . . . . ?
N5 N4 C9 N6 -0.6(10) . . . . ?
N5 N4 C9 C10 178.4(7) . . . . ?
N1 N2 N3 N8 0.7(9) . . . . ?
C7 C8 C11 N7 -1.9(14) . . . . ?
C9 N6 N9 N5 0.0(9) . . . . ?
C9 C10 C1 C7 -179.6(7) . . . . ?
C2 P1 C4 C3 -95.6(6) . . . . ?
C2 P1 C4 C14 82.6(7) . . . . ?
C2 P1 C13 C21 -25.5(9) . . . . ?
C2 P1 C13 C31 154.1(7) . . . . ?
C2 C15 C1C C16 -1.1(12) . . . . ?
C3 C4 C14 C17 -0.6(12) . . . . ?
C3 C18 C19 C17 0.0(16) . . . . ?
C5 P2 C20 C30 -9.0(10) . . . . ?
C5 P2 C20 C39 161.8(9) . . . . ?
C5 P2 C25 C42 127.2(5) . . . . ?
C5 P2 C25 C36 -58.9(5) . . . . ?
C5 C1A C27 C28 1.4(14) . . . . ?
C6 N8 N3 N2 -0.5(9) . . . . ?
C6 C7 C8 C11 -178.3(7) . . . . ?
C8 C7 C6 N8 171.5(8) . . . . ?
C8 C7 C6 N1 -7.0(11) . . . . ?
C11 N7 C10 C1 -0.7(11) . . . . ?
C11 N7 C10 C9 178.5(7) . . . . ?
C12 C16 C1C C15 0.1(13) . . . . ?
C13 P1 C4 C3 155.5(6) . . . . ?
C13 P1 C4 C14 -26.3(7) . . . . ?
C13 P1 C2 C15 95.7(7) . . . . ?
C13 P1 C2 C22 -85.3(7) . . . . ?
C13 C21 C29 C38 -4(2) . . . . ?
C13 C31 C33 C38 -1(2) . . . . ?
C14 C4 C3 C18 -0.1(13) . . . . ?
C14 C17 C19 C18 -0.6(14) . . . . ?
C15 C2 C22 C12 1.3(13) . . . . ?
C16 C12 C22 C2 -2.3(15) . . . . ?
C1A C5 C24 C1B 4.9(14) . . . . ?
C1A C27 C28 C1B -0.8(15) . . . . ?
C20 P2 C5 C1A -109.4(7) . . . . ?
C20 P2 C5 C24 72.4(8) . . . . ?
C20 P2 C25 C42 18.8(6) . . . . ?
C20 P2 C25 C36 -167.3(5) . . . . ?
C20 C39 C41 C34 2(2) . . . . ?
C21 C13 C31 C33 -0.1(16) . . . . ?
C21 C29 C38 C33 3(2) . . . . ?
C22 C2 C15 C1C 0.3(11) . . . . ?
C22 C12 C16 C1C 1.5(15) . . . . ?
C23 C34 C41 C39 8(3) . . . . ?
C24 C5 C1A C27 -3.3(13) . . . . ?
C24 C1B C28 C27 2.3(17) . . . . ?
C28 C1B C24 C5 -4.4(17) . . . . ?
C30 C20 C39 C41 -9(2) . . . . ?
C30 C23 C34 C41 -11(2) . . . . ?
C31 C13 C21 C29 2.3(17) . . . . ?
C31 C33 C38 C29 -1(2) . . . . ?
C34 C23 C30 C20 3(2) . . . . ?
C39 C20 C30 C23 6.3(17) . . . . ?
C42 C25 C36 C35 0.0 . . . . ?
C25 P2 C5 C1A 141.2(7) . . . . ?
C25 P2 C5 C24 -36.9(8) . . . . ?
C25 P2 C20 C30 99.5(10) . . . . ?
C25 P2 C20 C39 -89.7(10) . . . . ?
C25 C42 C43 C40 0.0 . . . . ?
C25 C36 C35 C40 0.0 . . . . ?
C36 C35 C40 C43 0.0 . . . . ?
C35 C40 C43 C42 0.0 . . . . ?
C43 C42 C25 P2 173.9(6) . . . . ?
C43 C42 C25 C36 0.0 . . . . ?
